data_2105315
loop_
_publ_author_name
'Dumitru, Florina'
'Legrand, Yves-Marie'
'Barboiu, Mihail'
'van der Lee, Arie'

_publ_section_title
;
 Weak intermolecular hydrogen and halogen interactions in an isomorphous
 halogen series of pseudoterpyridine Zn^II^ complexes
;
_journal_coeditor_code EB5021
_journal_issue 1
_journal_name_full 'Acta Crystallographica Section B'
_journal_page_first 43
_journal_page_last 54
_journal_paper_doi 10.1107/S0108768112050434
_journal_volume 69
_journal_year 2013
_chemical_formula_moiety 'C38 H26 Cl4 N6 Zn, 2(C F3 O3 S)'
_chemical_formula_sum 'C40 H26 Cl4 F6 N6 O6 S2 Zn'
_chemical_formula_weight 1072.00
_space_group_IT_number 2
_symmetry_cell_setting triclinic
_symmetry_space_group_name_Hall '-P 1'
_symmetry_space_group_name_H-M 'P -1'
_atom_sites_solution_hydrogens difmap
_atom_sites_solution_primary other
_cell_angle_alpha 93.942(5)
_cell_angle_beta 91.113(5)
_cell_angle_gamma 90.349(5)
_cell_formula_units_Z 2
_cell_length_a 10.2008(6)
_cell_length_b 10.2790(7)
_cell_length_c 21.6355(14)
_cell_measurement_reflns_used 2894
_cell_measurement_temperature 173
_cell_measurement_theta_max 28
_cell_measurement_theta_min 2
_cell_volume 2262.7(3)
_computing_cell_refinement 'CrysAlis, (Oxford Diffraction, 2002)'
_computing_data_collection 'Gemini, (Oxford Diffraction, 2006)'
_computing_data_reduction 'CrysAlis, (Oxford Diffraction, 2002)'
_computing_molecular_graphics 'CAMERON (Watkin et al., 1996)'
_computing_publication_material 'CRYSTALS (Betteridge et al., 2003)'
_computing_structure_refinement 'CRYSTALS (Betteridge et al., 2003)'
_computing_structure_solution 'Superflip (Palatinus & Chapuis, 2007)'
_diffrn_ambient_temperature 173
_diffrn_measured_fraction_theta_full 0.983
_diffrn_measured_fraction_theta_max 0.921
_diffrn_measurement_device Area
_diffrn_measurement_device_type 'Oxford Diffraction Gemini'
_diffrn_measurement_method \w
_diffrn_radiation_monochromator graphite
_diffrn_radiation_type 'Mo K\a'
_diffrn_radiation_wavelength 0.71073
_diffrn_reflns_av_R_equivalents 0.000
_diffrn_reflns_limit_h_max 13
_diffrn_reflns_limit_h_min -13
_diffrn_reflns_limit_k_max 13
_diffrn_reflns_limit_k_min -13
_diffrn_reflns_limit_l_max 28
_diffrn_reflns_limit_l_min -28
_diffrn_reflns_number 36933
_diffrn_reflns_theta_full 25.267
_diffrn_reflns_theta_max 28.713
_diffrn_reflns_theta_min 1.887
_diffrn_standards_number 0
_exptl_absorpt_coefficient_mu 0.949
_exptl_absorpt_correction_T_max 0.90
_exptl_absorpt_correction_T_min 0.87
_exptl_absorpt_correction_type multi-scan
_exptl_absorpt_process_details 'CrysAlis, (Oxford Diffraction, 2002)'
_exptl_crystal_colour 'yellow transparent'
_exptl_crystal_density_diffrn 1.573
_exptl_crystal_density_method 'not measured'
_exptl_crystal_description paralellopiped
_exptl_crystal_F_000 1080
_exptl_crystal_size_max 0.270
_exptl_crystal_size_mid 0.200
_exptl_crystal_size_min 0.110
_refine_diff_density_max 2.63
_refine_diff_density_min -1.08
_refine_ls_extinction_method None
_refine_ls_goodness_of_fit_ref 0.9796
_refine_ls_hydrogen_treatment constr
_refine_ls_matrix_type full
_refine_ls_number_parameters 588
_refine_ls_number_reflns 13640
_refine_ls_number_restraints 0
_refine_ls_R_factor_all 0.1703
_refine_ls_R_factor_gt 0.1104
_refine_ls_shift/su_max 0.0002401
_refine_ls_shift/su_mean 0.0000135
_refine_ls_structure_factor_coef F
_refine_ls_weighting_details
;
 Method, part 1, Chebychev polynomial, (Watkin, 1994, Prince, 1982)
 [weight] = 1.0/[A~0~*T~0~(x)+A~1~*T~1~(x) ... +A~n-1~]*T~n-1~(x)]
 where A~i~ are the Chebychev coefficients listed below and x= Fcalc/Fmax
 Method = Robust Weighting (Prince, 1982)
 W = [weight] * [1-(deltaF/6*sigmaF)^2^]^2^
 A~i~ are:
 28.1 1.93 19.7 9.37
;
_refine_ls_weighting_scheme calc
_refine_ls_wR_factor_all 0.1043
_refine_ls_wR_factor_gt 0.0974
_refine_ls_wR_factor_ref 0.0974
_reflns_number_gt 13640
_reflns_number_total 26870
_reflns_threshold_expression I>2.0\s(I)
_cod_data_source_file eb5021.cif
_cod_data_source_block L22
_cod_depositor_comments
;
The following automatic conversions were performed:

'_atom_sites_solution_primary' value 'Other' changed to 'other'
according to /home/saulius/struct/CIF-dictionaries/cif_core.dic
dictionary named 'cif_core.dic' version 2.4.2 from 2011-04-26.

Automatic conversion script
Id: cif_fix_values 1891 2012-01-12 08:04:46Z andrius 
;
_cod_original_sg_symbol_H-M 'P -1 '
_cod_database_code 2105315
_cod_database_fobs_code 2105315

loop_
_symmetry_equiv_pos_as_xyz
x,y,z
-x,-y,-z

loop_
_atom_site_type_symbol
_atom_site_label
_atom_site_fract_x
_atom_site_fract_y
_atom_site_fract_z
_atom_site_U_iso_or_equiv
_atom_site_adp_type
_atom_site_occupancy
Zn Zn1 0.77038(6) 0.23030(6) 0.24972(3) 0.0227 Uani 1.0000
N N2 0.7905(4) 0.2380(4) 0.34304(17) 0.0219 Uani 1.0000
C C3 0.7391(5) 0.3370(5) 0.3771(2) 0.0257 Uani 1.0000
C C4 0.6652(5) 0.4283(5) 0.3403(2) 0.0233 Uani 1.0000
H H41 0.6359 0.5065 0.3591 0.0500 Uiso 1.0000
N N5 0.6599(4) 0.4096(4) 0.28178(19) 0.0233 Uani 1.0000
C C6 0.5979(5) 0.5007(5) 0.2448(2) 0.0284 Uani 1.0000
C C7 0.5994(7) 0.6320(5) 0.2617(3) 0.0394 Uani 1.0000
H H71 0.6449 0.6626 0.2970 0.0465 Uiso 1.0000
C C8 0.5372(8) 0.7182(6) 0.2255(3) 0.0532 Uani 1.0000
H H81 0.5322 0.8062 0.2387 0.0662 Uiso 1.0000
C C9 0.4754(6) 0.6704(6) 0.1714(3) 0.0409 Uani 1.0000
Cl Cl10 0.3986(2) 0.78133(16) 0.12528(8) 0.0626 Uani 1.0000
C C11 0.4713(7) 0.5407(6) 0.1540(3) 0.0448 Uani 1.0000
H H111 0.4300 0.5115 0.1171 0.0534 Uiso 1.0000
C C12 0.5343(6) 0.4566(5) 0.1910(3) 0.0359 Uani 1.0000
H H121 0.5301 0.3679 0.1803 0.0475 Uiso 1.0000
C C13 0.7553(6) 0.3487(5) 0.4403(2) 0.0349 Uani 1.0000
H H131 0.7146 0.4144 0.4635 0.0415 Uiso 1.0000
C C14 0.8295(7) 0.2598(6) 0.4689(3) 0.0427 Uani 1.0000
H H141 0.8468 0.2712 0.5112 0.0562 Uiso 1.0000
C C15 0.8832(6) 0.1572(6) 0.4340(2) 0.0361 Uani 1.0000
H H151 0.9323 0.0953 0.4530 0.0452 Uiso 1.0000
C C16 0.8602(5) 0.1496(5) 0.3709(2) 0.0264 Uani 1.0000
C C17 0.9107(5) 0.0450(5) 0.3277(2) 0.0238 Uani 1.0000
H H171 0.9563 -0.0264 0.3431 0.0361 Uiso 1.0000
N N18 0.8913(4) 0.0518(4) 0.26991(19) 0.0235 Uani 1.0000
C C19 0.9288(5) -0.0506(5) 0.2283(2) 0.0277 Uani 1.0000
C C20 0.9088(7) -0.1804(6) 0.2409(3) 0.0453 Uani 1.0000
H H201 0.8686 -0.2001 0.2775 0.0531 Uiso 1.0000
C C21 0.9441(9) -0.2788(6) 0.1986(3) 0.0585 Uani 1.0000
H H211 0.9297 -0.3660 0.2059 0.0637 Uiso 1.0000
C C22 1.0057(8) -0.2478(6) 0.1451(3) 0.0475 Uani 1.0000
Cl Cl23 1.0551(3) -0.37421(16) 0.09276(8) 0.0682 Uani 1.0000
C C24 1.0256(6) -0.1218(6) 0.1316(3) 0.0373 Uani 1.0000
H H241 1.0657 -0.1027 0.0946 0.0474 Uiso 1.0000
C C25 0.9851(6) -0.0236(6) 0.1738(3) 0.0334 Uani 1.0000
H H251 0.9968 0.0624 0.1653 0.0443 Uiso 1.0000
N N26 0.7704(4) 0.2212(4) 0.15618(18) 0.0194 Uani 1.0000
C C27 0.6749(5) 0.1531(5) 0.1252(2) 0.0249 Uani 1.0000
C C28 0.5785(5) 0.0945(5) 0.1645(2) 0.0237 Uani 1.0000
H H281 0.5074 0.0474 0.1471 0.0355 Uiso 1.0000
N N29 0.5912(4) 0.1129(4) 0.22274(19) 0.0228 Uani 1.0000
C C30 0.4960(5) 0.0629(5) 0.2613(2) 0.0267 Uani 1.0000
C C31 0.3654(5) 0.0536(6) 0.2433(3) 0.0371 Uani 1.0000
H H311 0.3388 0.0891 0.2067 0.0442 Uiso 1.0000
C C32 0.2759(6) -0.0012(8) 0.2809(3) 0.0500 Uani 1.0000
H H321 0.1895 -0.0123 0.2677 0.0569 Uiso 1.0000
C C33 0.3162(6) -0.0417(6) 0.3375(3) 0.0366 Uani 1.0000
Cl Cl34 0.20163(16) -0.1091(2) 0.38378(9) 0.0614 Uani 1.0000
C C35 0.4443(5) -0.0311(6) 0.3564(3) 0.0372 Uani 1.0000
H H351 0.4705 -0.0584 0.3945 0.0424 Uiso 1.0000
C C36 0.5338(5) 0.0217(6) 0.3185(3) 0.0321 Uani 1.0000
H H361 0.6202 0.0305 0.3310 0.0409 Uiso 1.0000
C C37 0.6709(6) 0.1413(6) 0.0611(2) 0.0370 Uani 1.0000
H H371 0.6044 0.0944 0.0398 0.0407 Uiso 1.0000
C C38 0.7686(6) 0.2005(7) 0.0299(3) 0.0439 Uani 1.0000
H H381 0.7690 0.1912 -0.0134 0.0535 Uiso 1.0000
C C39 0.8676(6) 0.2690(6) 0.0620(3) 0.0360 Uani 1.0000
H H391 0.9332 0.3097 0.0416 0.0518 Uiso 1.0000
C C40 0.8651(5) 0.2754(5) 0.1260(2) 0.0248 Uani 1.0000
C C41 0.9663(5) 0.3403(5) 0.1670(2) 0.0261 Uani 1.0000
H H411 1.0382 0.3791 0.1505 0.0365 Uiso 1.0000
N N42 0.9520(4) 0.3443(4) 0.22505(19) 0.0220 Uani 1.0000
C C43 1.0522(5) 0.3970(5) 0.2659(2) 0.0290 Uani 1.0000
C C44 1.0168(5) 0.4729(5) 0.3170(3) 0.0325 Uani 1.0000
H H441 0.9296 0.4931 0.3240 0.0419 Uiso 1.0000
C C45 1.1120(6) 0.5241(6) 0.3588(3) 0.0401 Uani 1.0000
H H451 1.0886 0.5785 0.3929 0.0515 Uiso 1.0000
C C46 1.2400(6) 0.4943(7) 0.3492(3) 0.0435 Uani 1.0000
Cl Cl47 1.35876(16) 0.5564(2) 0.40148(8) 0.0693 Uani 1.0000
C C48 1.2777(6) 0.4160(8) 0.2985(3) 0.0548 Uani 1.0000
H H481 1.3647 0.3969 0.2920 0.0686 Uiso 1.0000
C C49 1.1815(6) 0.3665(7) 0.2566(3) 0.0453 Uani 1.0000
H H491 1.2057 0.3123 0.2227 0.0576 Uiso 1.0000
S S50 0.81311(14) -0.22953(14) 0.42472(6) 0.0334 Uani 1.0000
O O51 0.9305(4) -0.1632(5) 0.4452(2) 0.0480 Uani 1.0000
O O52 0.7404(5) -0.1674(6) 0.3791(2) 0.0609 Uani 1.0000
O O53 0.8229(6) -0.3661(5) 0.4127(3) 0.0770 Uani 1.0000
C C54 0.7075(9) -0.2172(10) 0.4903(4) 0.0690 Uani 1.0000
F F55 0.7625(7) -0.2528(9) 0.5400(2) 0.1371 Uani 1.0000
F F56 0.5994(5) -0.2862(7) 0.4794(3) 0.1108 Uani 1.0000
F F57 0.6713(7) -0.0915(8) 0.5013(3) 0.1328 Uani 1.0000
S S58 0.27306(15) 0.16927(15) 0.07357(7) 0.0396 Uani 1.0000
O O59 0.3431(5) 0.0534(4) 0.0582(2) 0.0520 Uani 1.0000
O O60 0.3325(8) 0.2501(5) 0.1222(3) 0.0910 Uani 1.0000
O O61 0.1384(6) 0.1549(8) 0.0783(5) 0.1365 Uani 1.0000
C C62 0.2899(9) 0.2681(10) 0.0084(4) 0.0706 Uani 1.0000
F F63 0.2212(7) 0.3754(5) 0.0157(3) 0.1012 Uani 1.0000
F F64 0.2546(9) 0.2096(7) -0.0431(2) 0.1360 Uani 1.0000
F F65 0.4136(7) 0.3027(9) 0.0031(4) 0.1437 Uani 1.0000

loop_
_atom_site_aniso_label
_atom_site_aniso_U_11
_atom_site_aniso_U_22
_atom_site_aniso_U_33
_atom_site_aniso_U_12
_atom_site_aniso_U_13
_atom_site_aniso_U_23
Zn1 0.0235(3) 0.0244(3) 0.0200(3) -0.0003(2) -0.0024(2) -0.0005(2)
N2 0.023(2) 0.022(2) 0.021(2) -0.0023(17) -0.0012(16) 0.0020(16)
C3 0.020(2) 0.031(3) 0.026(3) -0.004(2) -0.0021(19) 0.003(2)
C4 0.024(3) 0.019(2) 0.027(3) 0.003(2) 0.0028(19) -0.0016(18)
N5 0.0145(19) 0.022(2) 0.033(2) 0.0030(16) -0.0024(16) 0.0017(17)
C6 0.030(3) 0.031(3) 0.023(3) 0.006(2) -0.004(2) -0.002(2)
C7 0.061(4) 0.019(3) 0.037(3) -0.003(3) -0.019(3) -0.002(2)
C8 0.080(5) 0.020(3) 0.058(4) 0.007(3) -0.028(4) -0.001(3)
C9 0.044(3) 0.038(3) 0.041(3) 0.013(3) -0.018(3) 0.007(3)
Cl10 0.0907(14) 0.0359(9) 0.0597(11) 0.0184(9) -0.0404(10) 0.0016(7)
C11 0.059(4) 0.037(3) 0.037(3) 0.010(3) -0.019(3) -0.007(3)
C12 0.049(4) 0.020(3) 0.038(3) 0.009(2) -0.013(3) -0.003(2)
C13 0.052(4) 0.026(3) 0.027(3) 0.001(3) 0.005(2) -0.003(2)
C14 0.078(5) 0.027(3) 0.022(3) 0.003(3) -0.011(3) 0.001(2)
C15 0.055(4) 0.032(3) 0.021(3) 0.005(3) -0.010(2) 0.004(2)
C16 0.029(3) 0.021(3) 0.028(3) -0.009(2) -0.007(2) -0.0007(19)
C17 0.019(2) 0.022(3) 0.031(3) -0.004(2) -0.0010(19) 0.0043(19)
N18 0.017(2) 0.021(2) 0.032(2) -0.0031(17) 0.0013(16) 0.0042(16)
C19 0.026(3) 0.029(3) 0.028(3) 0.007(2) -0.006(2) 0.002(2)
C20 0.075(5) 0.028(3) 0.034(3) -0.006(3) 0.018(3) 0.005(2)
C21 0.109(6) 0.025(3) 0.043(4) -0.003(4) 0.033(4) 0.006(3)
C22 0.079(5) 0.032(3) 0.032(3) 0.005(3) 0.010(3) -0.001(2)
Cl23 0.1281(19) 0.0309(8) 0.0467(10) 0.0142(10) 0.0366(10) 0.0001(7)
C24 0.040(3) 0.034(3) 0.039(3) 0.012(3) 0.016(2) 0.007(2)
C25 0.037(3) 0.028(3) 0.036(3) 0.007(2) 0.005(2) 0.005(2)
N26 0.0133(18) 0.019(2) 0.026(2) 0.0016(16) -0.0014(16) 0.0037(16)
C27 0.020(2) 0.026(3) 0.028(3) 0.000(2) -0.0034(19) -0.005(2)
C28 0.016(2) 0.026(3) 0.028(3) 0.006(2) -0.0002(18) -0.0055(19)
N29 0.015(2) 0.020(2) 0.033(2) 0.0051(16) -0.0013(16) 0.0019(16)
C30 0.023(3) 0.023(3) 0.033(3) 0.004(2) -0.004(2) 0.001(2)
C31 0.019(3) 0.058(4) 0.035(3) 0.004(3) -0.005(2) 0.016(3)
C32 0.016(3) 0.085(5) 0.052(4) -0.009(3) -0.003(2) 0.027(3)
C33 0.027(3) 0.044(3) 0.041(3) 0.000(2) 0.001(2) 0.014(3)
Cl34 0.0316(8) 0.0951(15) 0.0625(11) -0.0131(9) -0.0005(7) 0.0429(10)
C35 0.024(3) 0.057(4) 0.031(3) -0.001(3) -0.004(2) 0.015(3)
C36 0.023(3) 0.036(3) 0.037(3) -0.006(2) -0.008(2) 0.005(2)
C37 0.026(3) 0.059(4) 0.024(3) -0.007(3) -0.003(2) -0.006(2)
C38 0.034(3) 0.072(4) 0.024(3) -0.001(3) -0.005(2) -0.006(3)
C39 0.033(3) 0.046(3) 0.029(3) -0.002(3) -0.002(2) 0.003(2)
C40 0.027(3) 0.022(2) 0.025(3) -0.002(2) -0.004(2) 0.0011(19)
C41 0.023(3) 0.023(3) 0.032(3) 0.000(2) -0.007(2) 0.006(2)
N42 0.0166(19) 0.019(2) 0.030(2) 0.0015(16) -0.0022(16) 0.0000(16)
C43 0.023(3) 0.037(3) 0.027(3) -0.007(2) 0.001(2) 0.003(2)
C44 0.023(3) 0.035(3) 0.038(3) -0.011(2) 0.004(2) -0.008(2)
C45 0.030(3) 0.052(4) 0.036(3) -0.006(3) 0.001(2) -0.015(3)
C46 0.026(3) 0.063(4) 0.039(3) -0.006(3) -0.005(2) -0.016(3)
Cl47 0.0286(8) 0.1210(18) 0.0519(10) -0.0128(9) -0.0058(7) -0.0383(10)
C48 0.022(3) 0.089(6) 0.049(4) 0.003(3) 0.000(3) -0.027(4)
C49 0.025(3) 0.062(4) 0.046(4) 0.002(3) 0.004(3) -0.020(3)
S50 0.0311(7) 0.0359(8) 0.0325(7) -0.0011(6) 0.0001(6) -0.0014(6)
O51 0.034(2) 0.058(3) 0.053(3) -0.010(2) -0.0136(19) 0.011(2)
O52 0.049(3) 0.082(4) 0.053(3) 0.006(3) -0.017(2) 0.018(3)
O53 0.073(4) 0.028(3) 0.128(5) -0.001(3) 0.020(3) -0.015(3)
C54 0.065(5) 0.094(7) 0.046(4) -0.006(5) 0.009(4) -0.008(4)
F55 0.121(5) 0.252(9) 0.042(3) -0.054(6) -0.006(3) 0.050(4)
F56 0.061(3) 0.172(6) 0.099(4) -0.047(4) 0.029(3) -0.003(4)
F57 0.133(6) 0.141(6) 0.117(5) 0.016(5) 0.050(4) -0.064(5)
S58 0.0392(9) 0.0405(9) 0.0397(8) 0.0085(7) 0.0057(6) 0.0052(6)
O59 0.055(3) 0.042(3) 0.056(3) 0.016(2) -0.017(2) -0.014(2)
O60 0.165(7) 0.048(3) 0.056(3) 0.013(4) -0.033(4) -0.015(2)
O61 0.047(4) 0.111(6) 0.267(11) 0.026(4) 0.058(5) 0.114(7)
C62 0.066(6) 0.089(7) 0.058(5) 0.018(5) 0.004(4) 0.013(4)
F63 0.132(5) 0.068(4) 0.109(4) 0.036(4) 0.003(4) 0.039(3)
F64 0.233(9) 0.135(6) 0.039(3) 0.037(6) -0.044(4) 0.000(3)
F65 0.093(5) 0.180(8) 0.170(7) 0.003(5) 0.048(5) 0.092(6)

loop_
_atom_type_symbol
_atom_type_scat_Cromer_Mann_a1
_atom_type_scat_Cromer_Mann_a2
_atom_type_scat_Cromer_Mann_a3
_atom_type_scat_Cromer_Mann_a4
_atom_type_scat_Cromer_Mann_b1
_atom_type_scat_Cromer_Mann_b2
_atom_type_scat_Cromer_Mann_b3
_atom_type_scat_Cromer_Mann_b4
_atom_type_scat_Cromer_Mann_c
_atom_type_scat_dispersion_real
_atom_type_scat_dispersion_imag
_atom_type_scat_source
C 2.3100 1.0200 1.5886 0.8650 20.8439 10.2075 0.5687 51.6512 0.2156 0.0033 0.0016 'International Tables Vol C 4.2.6.8 and 6.1.1.4'
H 0.4930 0.3229 0.1402 0.0408 10.5109 26.1257 3.1424 57.7998 0.0030 0.0000 0.0000 'International Tables Vol C 4.2.6.8 and 6.1.1.4'
N 12.2126 3.1322 2.0125 1.1663 0.0057 9.8933 28.9975 0.5826 -11.5290 0.0061 0.0033 'International Tables Vol C 4.2.6.8 and 6.1.1.4'
O 3.0485 2.2868 1.5463 0.8670 13.2771 5.7011 0.3239 32.9089 0.2508 0.0106 0.0060 'International Tables Vol C 4.2.6.8 and 6.1.1.4'
Zn 14.0743 7.0318 5.1652 2.4100 3.2655 0.2333 10.3163 58.7097 1.3041 0.2839 1.4301 'International Tables Vol C 4.2.6.8 and 6.1.1.4'
S 6.9053 5.2034 1.4379 1.5863 1.4679 22.2151 0.2536 56.1720 0.8669 0.1246 0.1234 'International Tables Vol C 4.2.6.8 and 6.1.1.4'
F 3.5392 2.6412 1.5170 1.0243 10.2825 4.2944 0.2615 26.1476 0.2776 0.0171 0.0103 'International Tables Vol C 4.2.6.8 and 6.1.1.4'
Cl 11.4604 7.1964 6.2556 1.6455 0.0104 1.1662 18.5194 47.7784 -9.5574 0.1484 0.1585 'International Tables Vol C 4.2.6.8 and 6.1.1.4'

loop_
_geom_angle_atom_site_label_1
_geom_angle_atom_site_label_2
_geom_angle_atom_site_label_3
_geom_angle
_geom_angle_publ_flag
N2 Zn1 N5 76.00(16) yes
N2 Zn1 N18 75.00(16) yes
N5 Zn1 N18 150.99(15) yes
N2 Zn1 N26 174.16(16) yes
N5 Zn1 N26 107.49(15) yes
N18 Zn1 N26 101.47(15) yes
N2 Zn1 N29 108.13(16) yes
N5 Zn1 N29 94.73(14) yes
N18 Zn1 N29 93.55(14) yes
N26 Zn1 N29 76.53(15) yes
N2 Zn1 N42 100.48(15) yes
N5 Zn1 N42 93.77(15) yes
N18 Zn1 N42 92.13(14) yes
N26 Zn1 N42 74.82(15) yes
N29 Zn1 N42 151.35(15) yes
Zn1 N2 C3 119.7(3) yes
Zn1 N2 C16 121.0(3) yes
C3 N2 C16 119.2(4) yes
N2 C3 C4 113.5(4) yes
N2 C3 C13 121.5(5) yes
C4 C3 C13 125.0(5) yes
C3 C4 H41 119.8 no
C3 C4 N5 119.5(4) yes
H41 C4 N5 119.7 no
Zn1 N5 C4 111.2(3) yes
Zn1 N5 C6 127.7(3) yes
C4 N5 C6 120.9(4) yes
N5 C6 C7 121.6(5) yes
N5 C6 C12 119.1(5) yes
C7 C6 C12 119.2(5) yes
C6 C7 H71 119.7 no
C6 C7 C8 120.5(5) yes
H71 C7 C8 119.8 no
C7 C8 H81 120.4 no
C7 C8 C9 118.6(6) yes
H81 C8 C9 120.9 no
C8 C9 Cl10 118.1(5) yes
C8 C9 C11 121.9(5) yes
Cl10 C9 C11 120.0(4) yes
C9 C11 H111 120.0 no
C9 C11 C12 118.4(5) yes
H111 C11 C12 121.5 no
C11 C12 C6 121.3(5) yes
C11 C12 H121 119.2 no
C6 C12 H121 119.4 no
C3 C13 H131 120.5 no
C3 C13 C14 119.5(5) yes
H131 C13 C14 119.9 no
C13 C14 H141 119.9 no
C13 C14 C15 119.3(5) yes
H141 C14 C15 120.7 no
C14 C15 H151 120.0 no
C14 C15 C16 118.1(5) yes
H151 C15 C16 121.9 no
C15 C16 N2 122.4(5) yes
C15 C16 C17 124.1(5) yes
N2 C16 C17 113.5(4) yes
C16 C17 H171 120.2 no
C16 C17 N18 119.0(4) yes
H171 C17 N18 120.7 no
Zn1 N18 C17 111.3(3) yes
Zn1 N18 C19 127.9(3) yes
C17 N18 C19 120.3(4) yes
N18 C19 C20 121.4(5) yes
N18 C19 C25 119.6(5) yes
C20 C19 C25 119.1(5) yes
C19 C20 H201 119.9 no
C19 C20 C21 120.1(5) yes
H201 C20 C21 120.0 no
C20 C21 H211 121.1 no
C20 C21 C22 119.2(6) yes
H211 C21 C22 119.7 no
C21 C22 Cl23 118.8(5) yes
C21 C22 C24 121.7(6) yes
Cl23 C22 C24 119.4(5) yes
C22 C24 H241 120.5 no
C22 C24 C25 118.3(5) yes
H241 C24 C25 121.2 no
C24 C25 C19 121.6(5) yes
C24 C25 H251 119.7 no
C19 C25 H251 118.7 no
Zn1 N26 C27 118.3(3) yes
Zn1 N26 C40 121.2(3) yes
C27 N26 C40 120.4(4) yes
N26 C27 C28 114.8(4) yes
N26 C27 C37 121.0(5) yes
C28 C27 C37 124.3(4) yes
C27 C28 H281 120.9 no
C27 C28 N29 118.8(4) yes
H281 C28 N29 120.2 no
Zn1 N29 C28 111.6(3) yes
Zn1 N29 C30 128.6(3) yes
C28 N29 C30 119.8(4) yes
N29 C30 C31 121.4(5) yes
N29 C30 C36 119.5(4) yes
C31 C30 C36 119.0(5) yes
C30 C31 H311 118.9 no
C30 C31 C32 120.0(5) yes
H311 C31 C32 121.0 no
C31 C32 H321 120.0 no
C31 C32 C33 119.7(5) yes
H321 C32 C33 120.3 no
C32 C33 Cl34 118.6(4) yes
C32 C33 C35 121.0(5) yes
Cl34 C33 C35 120.4(4) yes
C33 C35 H351 120.4 no
C33 C35 C36 119.3(5) yes
H351 C35 C36 120.3 no
C30 C36 C35 121.0(5) yes
C30 C36 H361 119.0 no
C35 C36 H361 120.0 no
C27 C37 H371 120.7 no
C27 C37 C38 118.3(5) yes
H371 C37 C38 121.0 no
C37 C38 H381 119.4 no
C37 C38 C39 120.5(5) yes
H381 C38 C39 120.1 no
C38 C39 H391 121.2 no
C38 C39 C40 117.7(5) yes
H391 C39 C40 121.1 no
C39 C40 N26 122.1(5) yes
C39 C40 C41 124.3(5) yes
N26 C40 C41 113.5(4) yes
C40 C41 H411 120.4 no
C40 C41 N42 119.1(5) yes
H411 C41 N42 120.4 no
Zn1 N42 C41 111.1(3) yes
Zn1 N42 C43 127.6(3) yes
C41 N42 C43 120.6(4) yes
N42 C43 C44 118.5(5) yes
N42 C43 C49 121.0(5) yes
C44 C43 C49 120.4(5) yes
C43 C44 H441 120.9 no
C43 C44 C45 120.1(5) yes
H441 C44 C45 118.9 no
C44 C45 H451 120.4 no
C44 C45 C46 119.4(5) yes
H451 C45 C46 120.2 no
C45 C46 Cl47 119.5(5) yes
C45 C46 C48 121.5(5) yes
Cl47 C46 C48 119.0(5) yes
C46 C48 H481 121.1 no
C46 C48 C49 118.7(6) yes
H481 C48 C49 120.2 no
C48 C49 C43 120.0(5) yes
C48 C49 H491 119.3 no
C43 C49 H491 120.7 no
O51 S50 O52 114.6(3) yes
O51 S50 O53 116.0(3) yes
O52 S50 O53 113.8(4) yes
O51 S50 C54 105.1(3) yes
O52 S50 C54 103.0(4) yes
O53 S50 C54 102.1(4) yes
S50 C54 F55 113.2(7) yes
S50 C54 F56 111.3(6) yes
F55 C54 F56 108.7(8) yes
S50 C54 F57 109.1(6) yes
F55 C54 F57 107.3(8) yes
F56 C54 F57 107.0(8) yes
O59 S58 O60 113.8(3) yes
O59 S58 O61 115.8(4) yes
O60 S58 O61 114.3(6) yes
O59 S58 C62 105.7(4) yes
O60 S58 C62 101.7(4) yes
O61 S58 C62 103.4(4) yes
S58 C62 F63 111.1(6) yes
S58 C62 F64 113.4(8) yes
F63 C62 F64 107.9(7) yes
S58 C62 F65 109.8(6) yes
F63 C62 F65 107.4(9) yes
F64 C62 F65 106.9(9) yes

loop_
_geom_bond_atom_site_label_1
_geom_bond_atom_site_label_2
_geom_bond_distance
_geom_bond_publ_flag
Zn1 N2 2.021(4) yes
Zn1 N5 2.242(4) yes
Zn1 N18 2.279(4) yes
Zn1 N26 2.019(4) yes
Zn1 N29 2.230(4) yes
Zn1 N42 2.278(4) yes
N2 C3 1.331(7) yes
N2 C16 1.328(7) yes
C3 C4 1.473(7) yes
C3 C13 1.370(7) yes
C4 H41 0.930 no
C4 N5 1.268(6) yes
N5 C6 1.418(6) yes
C6 C7 1.374(7) yes
C6 C12 1.370(7) yes
C7 H71 0.922 no
C7 C8 1.373(8) yes
C8 H81 0.932 no
C8 C9 1.378(8) yes
C9 Cl10 1.745(6) yes
C9 C11 1.360(9) yes
C11 H111 0.926 no
C11 C12 1.373(8) yes
C12 H121 0.925 no
C13 H131 0.919 no
C13 C14 1.363(8) yes
C14 H141 0.929 no
C14 C15 1.378(8) yes
C15 H151 0.927 no
C15 C16 1.377(7) yes
C16 C17 1.477(7) yes
C17 H171 0.947 no
C17 N18 1.269(6) yes
N18 C19 1.398(7) yes
C19 C20 1.394(8) yes
C19 C25 1.367(8) yes
C20 H201 0.932 no
C20 C21 1.372(9) yes
C21 H211 0.932 no
C21 C22 1.382(9) yes
C22 Cl23 1.747(6) yes
C22 C24 1.362(9) yes
C24 H241 0.938 no
C24 C25 1.383(8) yes
C25 H251 0.923 no
N26 C27 1.338(6) yes
N26 C40 1.318(7) yes
C27 C28 1.464(7) yes
C27 C37 1.385(7) yes
C28 H281 0.928 no
C28 N29 1.266(6) yes
N29 C30 1.410(7) yes
C30 C31 1.383(7) yes
C30 C36 1.383(7) yes
C31 H311 0.930 no
C31 C32 1.378(8) yes
C32 H321 0.924 no
C32 C33 1.377(8) yes
C33 Cl34 1.727(6) yes
C33 C35 1.363(8) yes
C35 H351 0.924 no
C35 C36 1.373(8) yes
C36 H361 0.920 no
C37 H371 0.926 no
C37 C38 1.377(9) yes
C38 H381 0.934 no
C38 C39 1.377(8) yes
C39 H391 0.922 no
C39 C40 1.383(7) yes
C40 C41 1.474(7) yes
C41 H411 0.922 no
C41 N42 1.265(6) yes
N42 C43 1.419(6) yes
C43 C44 1.364(7) yes
C43 C49 1.373(8) yes
C44 H441 0.927 no
C44 C45 1.390(7) yes
C45 H451 0.931 no
C45 C46 1.359(8) yes
C46 Cl47 1.730(6) yes
C46 C48 1.378(8) yes
C48 H481 0.921 no
C48 C49 1.393(8) yes
C49 H491 0.927 no
S50 O51 1.422(4) yes
S50 O52 1.413(5) yes
S50 O53 1.414(5) yes
S50 C54 1.796(8) yes
C54 F55 1.280(10) yes
C54 F56 1.315(10) yes
C54 F57 1.353(11) yes
S58 O59 1.416(5) yes
S58 O60 1.419(5) yes
S58 O61 1.387(6) yes
S58 C62 1.805(9) yes
C62 F63 1.313(10) yes
C62 F64 1.272(10) yes
C62 F65 1.318(11) yes

loop_
_geom_hbond_atom_site_label_D
_geom_hbond_atom_site_label_H
_geom_hbond_atom_site_label_A
_geom_hbond_site_symmetry_A
_geom_hbond_distance_DH
_geom_hbond_distance_HA
_geom_hbond_distance_DA
_geom_hbond_angle_DHA
_geom_hbond_publ_flag
C7 H71 O52 1_565 0.922 2.577 3.445(8) 157.33(16) yes
C20 H201 O52 . 0.932 2.583 3.473(8) 159.65(18) yes
C28 H281 O59 . 0.928 2.532 3.298(8) 140.05(17) yes
C31 H311 O60 . 0.930 2.550 3.430(8) 157.8(2) yes
C44 H441 O53 1_565 0.927 2.585 3.265(8) 130.61(18) yes
C49 H491 O60 1_655 0.927 2.597 3.461(8) 155.3(2) yes
